data_7153988
loop_
_publ_author_name
'Zhou, Jing'
'Yeung, Ying-Yeung'

_publ_section_title
;
 Diastereoselective synthesis of functionalized pyrrolidines through
 N-bromosuccinimide-induced aziridine ring expansion cascade of
 cinnamylaziridine.
;
_journal_issue 38
_journal_name_full 'Organic &amp; biomolecular chemistry'
_journal_page_first 7482
_journal_page_last 7485
_journal_paper_doi 10.1039/c4ob01384k
_journal_volume 12
_journal_year 2014
_chemical_formula_sum 'C24 H24 Br N3 O6 S2'
_chemical_formula_weight 594.49
_chemical_name_systematic
; 
 ? 
;
_space_group_IT_number 14
_symmetry_cell_setting monoclinic
_symmetry_space_group_name_Hall '-P 2ybc'
_symmetry_space_group_name_H-M 'P 1 21/c 1'
_atom_sites_solution_hydrogens geom
_atom_sites_solution_primary direct
_atom_sites_solution_secondary difmap
_audit_creation_method SHELXL-97
_cell_angle_alpha 90.00
_cell_angle_beta 100.647(2)
_cell_angle_gamma 90.00
_cell_formula_units_Z 4
_cell_length_a 14.4314(17)
_cell_length_b 8.8602(10)
_cell_length_c 19.841(2)
_cell_measurement_reflns_used 2124
_cell_measurement_temperature 100(2)
_cell_measurement_theta_max 21.77
_cell_measurement_theta_min 2.71
_cell_volume 2493.3(5)
_computing_cell_refinement 'Bruker SAINT'
_computing_data_collection 'Bruker APEX2'
_computing_data_reduction 'Bruker SAINT'
_computing_molecular_graphics 'Bruker SHELXTL'
_computing_publication_material 'Bruker SHELXTL'
_computing_structure_refinement 'SHELXL-97 (Sheldrick, 1997)'
_computing_structure_solution 'SHELXS-97 (Sheldrick, 1990)'
_diffrn_ambient_temperature 100(2)
_diffrn_measured_fraction_theta_full 0.999
_diffrn_measured_fraction_theta_max 0.999
_diffrn_measurement_device_type 'Bruker APEX-II CCD'
_diffrn_measurement_method '\f and \w scans'
_diffrn_radiation_monochromator graphite
_diffrn_radiation_source 'fine-focus sealed tube'
_diffrn_radiation_type MoK\a
_diffrn_radiation_wavelength 0.71073
_diffrn_reflns_av_R_equivalents 0.0558
_diffrn_reflns_av_sigmaI/netI 0.0693
_diffrn_reflns_limit_h_max 18
_diffrn_reflns_limit_h_min -17
_diffrn_reflns_limit_k_max 11
_diffrn_reflns_limit_k_min -11
_diffrn_reflns_limit_l_max 25
_diffrn_reflns_limit_l_min -23
_diffrn_reflns_number 17287
_diffrn_reflns_theta_full 27.50
_diffrn_reflns_theta_max 27.50
_diffrn_reflns_theta_min 2.09
_diffrn_standards_number 0
_exptl_absorpt_coefficient_mu 1.862
_exptl_absorpt_correction_T_max 0.7458
_exptl_absorpt_correction_T_min 0.6236
_exptl_absorpt_correction_type multi-scan
_exptl_absorpt_process_details 'Sadabs, (Sheldrick 2008)'
_exptl_crystal_colour Colourless
_exptl_crystal_density_diffrn 1.584
_exptl_crystal_density_meas ?
_exptl_crystal_density_method 'not measured'
_exptl_crystal_description Plate
_exptl_crystal_F_000 1216
_exptl_crystal_size_max 0.60
_exptl_crystal_size_mid 0.20
_exptl_crystal_size_min 0.10
_refine_diff_density_max 1.449
_refine_diff_density_min -1.231
_refine_diff_density_rms 0.091
_refine_ls_extinction_method none
_refine_ls_goodness_of_fit_ref 1.049
_refine_ls_hydrogen_treatment mixed
_refine_ls_matrix_type full
_refine_ls_number_parameters 340
_refine_ls_number_reflns 5725
_refine_ls_number_restraints 91
_refine_ls_restrained_S_all 1.325
_refine_ls_R_factor_all 0.1134
_refine_ls_R_factor_gt 0.0653
_refine_ls_shift/su_max 0.001
_refine_ls_shift/su_mean 0.000
_refine_ls_structure_factor_coef Fsqd
_refine_ls_weighting_details 'calc w=1/[\s^2^(Fo^2^)+(0.0616P)^2^+4.0594P] where P=(Fo^2^+2Fc^2^)/3'
_refine_ls_weighting_scheme calc
_refine_ls_wR_factor_gt 0.1479
_refine_ls_wR_factor_ref 0.1682
_reflns_number_gt 3506
_reflns_number_total 5725
_reflns_threshold_expression >2sigma(I)
_cod_data_source_file c4ob01384k2.cif
_cod_data_source_block c266
_cod_depositor_comments
;
The following automatic conversions were performed:

'_symmetry_cell_setting' value 'Monoclinic' changed to 'monoclinic'
according to
/usr/data/users/saulius/crontab/automatic-downloads/rss-feeds/RSC/lib/dictionaries/cif_core.dic
dictionary named 'cif_core.dic' version 2.4.2 from
2011-04-26.

'_exptl_absorpt_correction_type' value 'Multi-scan'
changed to 'multi-scan' according to
/usr/data/users/saulius/crontab/automatic-downloads/rss-feeds/RSC/lib/dictionaries/cif_core.dic
dictionary named 'cif_core.dic' version 2.4.2 from 2011-04-26.

Automatic conversion script
Id: cif_fix_values 2281 2013-09-26 08:29:07Z andrius 

 Adding full bibliography for 7153988.cif.

The following automatic conversions were performed:

'_exptl_crystal_density_meas' value 'Not Measured' was changed to '?'
- the value is perceived as not measured.

Automatic conversion script
Id: cif_fix_values 3008 2015-01-20 13:52:24Z robertas 
;
_cod_original_sg_symbol_H-M P2(1)/c
_cod_database_code 7153988

loop_
_symmetry_equiv_pos_as_xyz
'x, y, z'
'-x, y+1/2, -z+1/2'
'-x, -y, -z'
'x, -y-1/2, z-1/2'

loop_
_atom_site_label
_atom_site_type_symbol
_atom_site_fract_x
_atom_site_fract_y
_atom_site_fract_z
_atom_site_U_iso_or_equiv
_atom_site_adp_type
_atom_site_occupancy
_atom_site_symmetry_multiplicity
_atom_site_calc_flag
_atom_site_refinement_flags
_atom_site_disorder_assembly
_atom_site_disorder_group
S4 S 0.9945(4) 0.9419(7) 0.2187(3) 0.0388(16) Uiso 0.18 1 d PD A 3
O7 O 0.9518(11) 1.0869(13) 0.2175(10) 0.043(3) Uiso 0.18 1 d PD A 3
O8 O 1.0869(8) 0.925(2) 0.2587(9) 0.043(3) Uiso 0.18 1 d PD A 3
N4 N 0.9241(7) 0.8148(13) 0.2399(11) 0.043(3) Uiso 0.18 1 d PD A 3
H4N H 0.9453(8) 0.7189(14) 0.246(2) 0.051 Uiso 0.18 1 d PD B 3
N7 N 0.9848(17) 0.755(3) -0.0716(6) 0.102(6) Uiso 0.18 1 d PD A 3
O13 O 0.9201(15) 0.807(3) -0.1094(10) 0.102(6) Uiso 0.18 1 d PD A 3
O14 O 1.0230(19) 0.654(3) -0.0892(12) 0.102(6) Uiso 0.18 1 d PD A 3
C41 C 1.0007(13) 0.896(2) 0.1320(5) 0.065(4) Uiso 0.18 1 d PGD A 3
C42 C 0.9288(13) 0.939(2) 0.0788(7) 0.065(4) Uiso 0.18 1 d PG A 3
H42 H 0.8809 1.0019 0.0876 0.078 Uiso 0.18 1 calc PR A 3
C43 C 0.9284(13) 0.888(3) 0.0125(6) 0.065(4) Uiso 0.18 1 d PG A 3
H43 H 0.8803 0.9169 -0.0230 0.078 Uiso 0.18 1 calc PR A 3
C44 C 1.0000(16) 0.794(2) -0.0007(5) 0.065(4) Uiso 0.18 1 d PGD A 3
C45 C 1.0719(15) 0.750(3) 0.0525(8) 0.065(4) Uiso 0.18 1 d PG A 3
H45 H 1.1198 0.6873 0.0437 0.078 Uiso 0.18 1 calc PR A 3
C46 C 1.0723(13) 0.801(2) 0.1188(6) 0.065(4) Uiso 0.18 1 d PG A 3
H46 H 1.1204 0.7723 0.1543 0.078 Uiso 0.18 1 calc PR A 3
S3 S 0.9641(3) 0.9556(5) 0.1563(2) 0.0389(11) Uiso 0.263(2) 1 d PD A 2
O5 O 0.8990(7) 1.0653(12) 0.1248(6) 0.044(3) Uiso 0.263(2) 1 d PD A 2
O6 O 1.0513(7) 1.0008(15) 0.2007(6) 0.053(3) Uiso 0.263(2) 1 d PD A 2
N3 N 0.9215(6) 0.8358(15) 0.2018(9) 0.062(6) Uiso 0.263(2) 1 d PD A 2
H3N H 0.9584(8) 0.7608(19) 0.2237(14) 0.075 Uiso 0.263(2) 1 d PD A 2
N6 N 1.0653(12) 0.5612(19) -0.0635(7) 0.069(3) Uiso 0.263(2) 1 d PD A 2
O11 O 1.0156(11) 0.567(2) -0.1191(8) 0.069(3) Uiso 0.263(2) 1 d PD A 2
O12 O 1.1331(11) 0.4836(19) -0.0477(9) 0.069(3) Uiso 0.263(2) 1 d PD A 2
C31 C 0.9985(9) 0.8433(16) 0.0911(6) 0.097(4) Uiso 0.263(2) 1 d PGD A 2
C32 C 0.9402(11) 0.8346(19) 0.0271(6) 0.097(4) Uiso 0.263(2) 1 d PGD A 2
H32 H 0.8848 0.8906 0.0181 0.116 Uiso 0.263(2) 1 calc PR A 2
C33 C 0.9646(15) 0.742(2) -0.0235(6) 0.097(4) Uiso 0.263(2) 1 d PG A 2
H33 H 0.9255 0.7362 -0.0663 0.116 Uiso 0.263(2) 1 calc PR A 2
C34 C 1.0474(16) 0.658(2) -0.0100(9) 0.097(4) Uiso 0.263(2) 1 d PGD A 2
C35 C 1.1057(13) 0.667(2) 0.0540(10) 0.097(4) Uiso 0.263(2) 1 d PG A 2
H35 H 1.1611 0.6109 0.0629 0.116 Uiso 0.263(2) 1 calc PR A 2
C36 C 1.0813(10) 0.7595(19) 0.1045(7) 0.097(4) Uiso 0.263(2) 1 d PGD A 2
H36 H 1.1204 0.7653 0.1473 0.116 Uiso 0.263(2) 1 calc PR A 2
S2 S 1.00268(13) 0.8937(2) 0.19195(12) 0.0380(6) Uani 0.557(2) 1 d PD A 1
O3 O 0.9632(4) 1.0389(6) 0.1807(3) 0.0454(16) Uani 0.557(2) 1 d PD A 1
O4 O 1.0923(3) 0.8712(8) 0.2355(3) 0.0469(17) Uani 0.557(2) 1 d PD A 1
N2 N 0.9264(4) 0.7883(9) 0.2197(4) 0.048(2) Uani 0.557(2) 1 d PD A 1
H2N H 0.9443(8) 0.733(2) 0.2579(9) 0.057 Uiso 0.557(2) 1 d PD A 1
C18 C 1.00982(9) 0.83092(19) 0.10821(8) 0.0347(19) Uani 0.557(2) 1 d PGDU A 1
C19 C 1.08762(9) 0.7385(2) 0.10808(9) 0.0331(19) Uani 0.557(2) 1 d PGDU A 1
H19 H 1.1314 0.7242 0.1483 0.040 Uiso 0.557(2) 1 calc PR A 1
C20 C 1.09994(11) 0.6675(2) 0.04790(9) 0.041(2) Uani 0.557(2) 1 d PGU A 1
H20 H 1.1520 0.6056 0.0478 0.049 Uiso 0.557(2) 1 calc PR A 1
C21 C 1.03446(11) 0.6888(2) -0.01214(9) 0.038(2) Uani 0.557(2) 1 d PGDU A 1
C22 C 0.95665(11) 0.7812(2) -0.01201(8) 0.053(3) Uani 0.557(2) 1 d PGU A 1
H22 H 0.9128 0.7955 -0.0522 0.063 Uiso 0.557(2) 1 calc PR A 1
C23 C 0.94433(9) 0.85226(19) 0.04817(7) 0.049(2) Uani 0.557(2) 1 d PGDU A 1
H23 H 0.8923 0.9141 0.0483 0.059 Uiso 0.557(2) 1 calc PR A 1
N5 N 1.0405(6) 0.6162(11) -0.0748(4) 0.070(3) Uani 0.557(2) 1 d PDU A 1
O9 O 0.9756(6) 0.6517(13) -0.1257(4) 0.098(3) Uani 0.557(2) 1 d PU A 1
O10 O 1.1000(6) 0.5278(11) -0.0751(5) 0.089(3) Uani 0.557(2) 1 d PU A 1
Br1 Br 0.60971(4) 0.76034(7) 0.11333(3) 0.05610(17) Uani 1 1 d . . .
S1 S 0.63622(8) 1.07223(12) 0.26282(6) 0.0381(3) Uani 1 1 d . . .
O1 O 0.5418(2) 1.0365(3) 0.26896(17) 0.0428(8) Uani 1 1 d . . .
O2 O 0.6938(3) 1.1626(3) 0.31393(17) 0.0491(9) Uani 1 1 d . . .
N1 N 0.6913(2) 0.9138(4) 0.2589(2) 0.0378(9) Uani 1 1 d . . .
C1 C 0.6717(3) 0.6890(4) 0.3287(2) 0.0286(10) Uani 1 1 d . . .
C2 C 0.6741(3) 0.5324(5) 0.3362(2) 0.0338(10) Uani 1 1 d . . .
H2 H 0.6656 0.4716 0.2974 0.041 Uiso 1 1 calc R . .
C3 C 0.68897(13) 0.4658(2) 0.40039(9) 0.0412(12) Uani 1 1 d G . .
H3 H 0.6891 0.3612 0.4044 0.049 Uiso 1 1 calc R . .
C4 C 0.70363(13) 0.5553(2) 0.45885(8) 0.0424(12) Uani 1 1 d G . .
H4 H 0.7146 0.5111 0.5021 0.051 Uiso 1 1 calc R . .
C5 C 0.70186(13) 0.7087(2) 0.45231(8) 0.0419(12) Uani 1 1 d G . .
H5 H 0.7107 0.7683 0.4915 0.050 Uiso 1 1 calc R . .
C6 C 0.68706(11) 0.77821(19) 0.38779(7) 0.0348(11) Uani 1 1 d G . .
H6 H 0.6875 0.8829 0.3843 0.042 Uiso 1 1 calc R . .
C7 C 0.64587(9) 0.76605(15) 0.25818(7) 0.0291(9) Uani 1 1 d G . .
H7 H 0.5775 0.7816 0.2483 0.035 Uiso 1 1 calc R . .
C8 C 0.67204(9) 0.67210(15) 0.20107(8) 0.0356(11) Uani 1 1 d G . .
H8 H 0.6480 0.5695 0.2044 0.043 Uiso 1 1 calc R . .
C9 C 0.77754(9) 0.66389(14) 0.20393(7) 0.0456(12) Uani 1 1 d G A .
H9A H 0.7899 0.6117 0.1635 0.055 Uiso 1 1 calc R . .
H9B H 0.8061 0.6058 0.2438 0.055 Uiso 1 1 calc R . .
C10 C 0.82263(8) 0.81887(14) 0.20753(7) 0.0566(15) Uani 1 1 d GD . .
H10 H 0.8031 0.8724 0.1640 0.068 Uiso 1 1 calc R A 1
C11 C 0.79541(9) 0.91073(15) 0.26683(7) 0.0541(15) Uani 1 1 d G A .
H11A H 0.8228 0.8649 0.3104 0.065 Uiso 1 1 calc R . .
H11B H 0.8195 1.0128 0.2662 0.065 Uiso 1 1 calc R . .
C12 C 0.63432(10) 1.16412(15) 0.18387(8) 0.0371(11) Uani 1 1 d G . .
C13 C 0.55712(9) 1.14981(17) 0.13198(9) 0.0498(13) Uani 1 1 d G . .
H13 H 0.5060 1.0919 0.1391 0.060 Uiso 1 1 calc R . .
C14 C 0.55446(10) 1.22046(19) 0.06932(9) 0.0541(14) Uani 1 1 d G . .
H14 H 0.5022 1.2091 0.0345 0.065 Uiso 1 1 calc R . .
C15 C 0.63066(11) 1.30891(18) 0.05868(9) 0.0406(11) Uani 1 1 d G . .
C16 C 0.70804(11) 1.31887(15) 0.11060(9) 0.0559(14) Uani 1 1 d G . .
H16 H 0.7600 1.3740 0.1029 0.067 Uiso 1 1 calc R . .
C17 C 0.71205(11) 1.24920(14) 0.17490(9) 0.0513(14) Uani 1 1 d G . .
H17 H 0.7644 1.2597 0.2098 0.062 Uiso 1 1 calc R . .
C24 C 0.62765(13) 1.3930(2) -0.00820(10) 0.0521(14) Uani 1 1 d G . .
H24A H 0.5971 1.4886 -0.0060 0.078 Uiso 1 1 calc R . .
H24B H 0.5932 1.3346 -0.0453 0.078 Uiso 1 1 calc R . .
H24C H 0.6908 1.4090 -0.0157 0.078 Uiso 1 1 calc R . .

loop_
_atom_site_aniso_label
_atom_site_aniso_U_11
_atom_site_aniso_U_22
_atom_site_aniso_U_33
_atom_site_aniso_U_23
_atom_site_aniso_U_13
_atom_site_aniso_U_12
S2 0.0294(10) 0.0391(12) 0.0487(13) -0.0027(10) 0.0150(9) -0.0013(9)
O3 0.049(3) 0.034(3) 0.055(4) -0.013(3) 0.016(3) -0.015(3)
O4 0.027(3) 0.060(4) 0.055(4) -0.014(3) 0.009(3) -0.005(3)
N2 0.038(3) 0.049(5) 0.069(5) 0.008(4) 0.044(3) 0.005(3)
C18 0.020(3) 0.041(4) 0.049(4) -0.001(3) 0.023(3) -0.009(3)
C19 0.013(3) 0.047(4) 0.041(4) 0.005(3) 0.009(3) -0.017(3)
C20 0.027(3) 0.046(4) 0.058(5) 0.000(4) 0.028(3) -0.005(3)
C21 0.025(3) 0.049(4) 0.044(4) -0.001(3) 0.018(3) -0.023(3)
C22 0.042(4) 0.069(5) 0.043(4) 0.015(4) -0.002(4) -0.019(4)
C23 0.024(4) 0.052(5) 0.070(5) 0.016(4) 0.004(4) -0.002(3)
N5 0.055(4) 0.088(6) 0.072(6) -0.007(5) 0.029(4) -0.052(4)
O9 0.081(5) 0.156(8) 0.063(5) 0.001(5) 0.028(4) -0.055(6)
O10 0.075(5) 0.101(6) 0.106(6) -0.035(5) 0.058(4) -0.053(5)
Br1 0.0740(4) 0.0616(3) 0.0359(3) 0.0097(2) 0.0186(2) -0.0015(3)
S1 0.0512(6) 0.0217(5) 0.0444(6) 0.0018(5) 0.0169(5) 0.0020(5)
O1 0.0483(17) 0.0357(16) 0.0496(19) 0.0095(14) 0.0224(15) 0.0118(14)
O2 0.075(2) 0.0259(16) 0.046(2) -0.0034(14) 0.0105(17) -0.0022(16)
N1 0.0350(18) 0.0213(17) 0.059(2) 0.0004(16) 0.0136(17) -0.0052(15)
C1 0.0270(19) 0.0245(19) 0.035(2) -0.0070(17) 0.0073(17) 0.0018(16)
C2 0.046(2) 0.026(2) 0.031(2) -0.0018(17) 0.0109(19) 0.0018(19)
C3 0.057(3) 0.030(2) 0.039(3) 0.0035(19) 0.016(2) 0.003(2)
C4 0.047(3) 0.048(3) 0.033(2) 0.002(2) 0.010(2) 0.010(2)
C5 0.046(3) 0.044(3) 0.035(3) -0.009(2) 0.007(2) 0.008(2)
C6 0.040(2) 0.025(2) 0.039(2) -0.0071(18) 0.0062(19) 0.0018(18)
C7 0.0298(19) 0.0206(19) 0.037(2) 0.0027(17) 0.0078(17) -0.0011(17)
C8 0.046(2) 0.029(2) 0.034(2) 0.0008(18) 0.013(2) -0.003(2)
C9 0.046(2) 0.038(3) 0.060(3) -0.003(2) 0.027(2) 0.002(2)
C10 0.040(2) 0.048(3) 0.089(4) 0.001(3) 0.030(3) -0.009(2)
C11 0.036(2) 0.036(3) 0.093(4) -0.007(3) 0.021(3) -0.011(2)
C12 0.050(2) 0.021(2) 0.045(3) 0.0039(18) 0.019(2) 0.0009(19)
C13 0.037(2) 0.053(3) 0.061(3) 0.029(3) 0.014(2) 0.002(2)
C14 0.044(3) 0.057(3) 0.064(3) 0.026(3) 0.016(2) 0.009(2)
C15 0.058(3) 0.022(2) 0.048(3) 0.0007(19) 0.027(2) 0.003(2)
C16 0.076(3) 0.044(3) 0.053(3) -0.011(2) 0.028(3) -0.032(3)
C17 0.070(3) 0.041(3) 0.044(3) -0.008(2) 0.013(2) -0.024(3)
C24 0.077(3) 0.032(2) 0.055(3) 0.007(2) 0.035(3) 0.001(2)

loop_
_atom_type_symbol
_atom_type_description
_atom_type_scat_dispersion_real
_atom_type_scat_dispersion_imag
_atom_type_scat_source
C C 0.0033 0.0016 'International Tables Vol C Tables 4.2.6.8 and 6.1.1.4'
H H 0.0000 0.0000 'International Tables Vol C Tables 4.2.6.8 and 6.1.1.4'
N N 0.0061 0.0033 'International Tables Vol C Tables 4.2.6.8 and 6.1.1.4'
O O 0.0106 0.0060 'International Tables Vol C Tables 4.2.6.8 and 6.1.1.4'
S S 0.1246 0.1234 'International Tables Vol C Tables 4.2.6.8 and 6.1.1.4'
Br Br -0.2901 2.4595 'International Tables Vol C Tables 4.2.6.8 and 6.1.1.4'

loop_
_geom_angle_atom_site_label_1
_geom_angle_atom_site_label_2
_geom_angle_atom_site_label_3
_geom_angle
O7 S4 O8 117.5(11)
O7 S4 N4 110.0(9)
O8 S4 N4 110.4(9)
O7 S4 C41 106.8(10)
O8 S4 C41 107.6(10)
N4 S4 C41 103.6(10)
O7 S4 H3N 136.0(9)
O8 S4 H3N 97.7(10)
N4 S4 H3N 27.7(9)
C41 S4 H3N 84.8(12)
C10 N4 S4 119.0(9)
C10 N4 H4N 111.1(13)
S4 N4 H4N 118.2(17)
C10 N4 H3N 118(2)
S4 N4 H3N 81.2(15)
H4N N4 H3N 43(2)
C10 N4 H2N 116.4(14)
S4 N4 H2N 121.8(13)
H4N N4 H2N 18(3)
H3N N4 H2N 57.4(18)
O14 N7 O13 119.0(17)
O14 N7 C44 119.8(18)
O13 N7 C44 119.5(18)
C42 C41 C46 120.0
C42 C41 S4 120.2(9)
C46 C41 S4 119.4(9)
C43 C42 C41 120.0
C43 C42 H42 120.0
C41 C42 H42 120.0
C42 C43 C44 120.0
C42 C43 H43 120.0
C44 C43 H43 120.0
C45 C44 C43 120.0
C45 C44 N7 129.7(14)
C43 C44 N7 110.3(14)
C44 C45 C46 120.0
C44 C45 H45 120.0
C46 C45 H45 120.0
C45 C46 C41 120.0
C45 C46 H46 120.0
C41 C46 H46 120.0
O5 S3 O6 120.5(8)
O5 S3 N3 114.5(6)
O6 S3 N3 102.9(8)
O5 S3 C31 108.4(7)
O6 S3 C31 105.6(7)
N3 S3 C31 103.3(8)
C10 N3 S3 126.8(7)
C10 N3 H4N 90.4(10)
S3 N3 H4N 142.8(10)
C10 N3 H3N 112.4(12)
S3 N3 H3N 120.3(12)
H4N N3 H3N 22.9(15)
C10 N3 H2N 87.8(8)
S3 N3 H2N 144.2(9)
H4N N3 H2N 11(2)
H3N N3 H2N 29.9(16)
O12 N6 O11 126.0(16)
O12 N6 C34 114.0(16)
O11 N6 C34 120.0(17)
C32 C31 C36 120.0
C32 C31 S3 119.6(6)
C36 C31 S3 120.4(6)
C31 C32 C33 120.0
C31 C32 H32 120.0
C33 C32 H32 120.0
C32 C33 C34 120.0
C32 C33 H33 120.0
C34 C33 H33 120.0
C35 C34 C33 120.0
C35 C34 N6 123.4(15)
C33 C34 N6 116.6(15)
C34 C35 C36 120.0
C34 C35 H35 120.0
C36 C35 H35 120.0
C35 C36 C31 120.0
C35 C36 H36 120.0
C31 C36 H36 120.0
O3 S2 O4 121.2(4)
O3 S2 N2 107.5(4)
O4 S2 N2 108.1(4)
O3 S2 C18 103.3(3)
O4 S2 C18 108.6(3)
N2 S2 C18 107.4(3)
O3 S2 H3N 125.5(6)
O4 S2 H3N 92.5(6)
N2 S2 H3N 18.5(5)
C18 S2 H3N 104.2(11)
C10 N2 S2 124.3(5)
C10 N2 H4N 116.5(14)
S2 N2 H4N 118.8(12)
C10 N2 H3N 162(2)
S2 N2 H3N 71.2(15)
H4N N2 H3N 50(3)
C10 N2 H2N 110.9(9)
S2 N2 H2N 119.6(9)
H4N N2 H2N 18(3)
H3N N2 H2N 60(3)
C19 C18 C23 120.0
C19 C18 S2 111.93(8)
C23 C18 S2 127.76(8)
C18 C19 C20 120.0
C18 C19 H19 120.0
C20 C19 H19 120.0
C19 C20 C21 120.0
C19 C20 H20 120.0
C21 C20 H20 120.0
C22 C21 C20 120.0
C22 C21 N5 116.7(4)
C20 C21 N5 123.2(4)
C21 C22 C23 120.0
C21 C22 H22 120.0
C23 C22 H22 120.0
C22 C23 C18 120.0
C22 C23 H23 120.0
C18 C23 H23 120.0
O10 N5 O9 126.5(10)
O10 N5 C21 118.3(9)
O9 N5 C21 115.1(9)
O1 S1 O2 120.2(2)
O1 S1 N1 107.25(18)
O2 S1 N1 107.0(2)
O1 S1 C12 108.69(15)
O2 S1 C12 106.46(16)
N1 S1 C12 106.52(16)
C7 N1 C11 115.4(2)
C7 N1 S1 123.5(2)
C11 N1 S1 120.5(2)
C2 C1 C6 118.4(4)
C2 C1 C7 122.4(3)
C6 C1 C7 119.1(3)
C3 C2 C1 121.3(4)
C3 C2 H2 119.4
C1 C2 H2 119.4
C2 C3 C4 119.93(19)
C2 C3 H3 120.0
C4 C3 H3 120.0
C5 C4 C3 119.5
C5 C4 H4 120.3
C3 C4 H4 120.3
C4 C5 C6 121.5
C4 C5 H5 119.3
C6 C5 H5 119.3
C1 C6 C5 119.44(18)
C1 C6 H6 120.3
C5 C6 H6 120.3
N1 C7 C8 109.06(16)
N1 C7 C1 110.8(2)
C8 C7 C1 112.71(16)
N1 C7 H7 108.0
C8 C7 H7 108.0
C1 C7 H7 108.0
C7 C8 C9 112.8
C7 C8 Br1 107.9
C9 C8 Br1 110.1
C7 C8 H8 108.6
C9 C8 H8 108.6
Br1 C8 H8 108.6
C8 C9 C10 112.2
C8 C9 H9A 109.2
C10 C9 H9A 109.2
C8 C9 H9B 109.2
C10 C9 H9B 109.2
H9A C9 H9B 107.9
N3 C10 N4 30.4(10)
N3 C10 N2 21.3(5)
N4 C10 N2 18.1(8)
N3 C10 C9 120.5(5)
N4 C10 C9 112.2(5)
N2 C10 C9 104.6(3)
N3 C10 C11 113.3(7)
N4 C10 C11 93.0(8)
N2 C10 C11 111.2(3)
C9 C10 C11 110.3
N3 C10 H10 90.4
N4 C10 H10 119.5
N2 C10 H10 110.2
C9 C10 H10 110.2
C11 C10 H10 110.2
N1 C11 C10 108.95(16)
N1 C11 H11A 109.9
C10 C11 H11A 109.9
N1 C11 H11B 109.9
C10 C11 H11B 109.9
H11A C11 H11B 108.3
C13 C12 C17 121.0
C13 C12 S1 120.02(6)
C17 C12 S1 118.96(6)
C12 C13 C14 120.9
C12 C13 H13 119.5
C14 C13 H13 119.5
C13 C14 C15 119.8
C13 C14 H14 120.1
C15 C14 H14 120.1
C16 C15 C14 118.4
C16 C15 C24 120.8
C14 C15 C24 120.8
C15 C16 C17 122.8
C15 C16 H16 118.6
C17 C16 H16 118.6
C12 C17 C16 117.0
C12 C17 H17 121.5
C16 C17 H17 121.5
C15 C24 H24A 109.5
C15 C24 H24B 109.5
H24A C24 H24B 109.5
C15 C24 H24C 109.5
H24A C24 H24C 109.5
H24B C24 H24C 109.5

loop_
_geom_bond_atom_site_label_1
_geom_bond_atom_site_label_2
_geom_bond_distance
S4 O7 1.423(10)
S4 O8 1.427(10)
S4 N4 1.623(14)
S4 C41 1.789(9)
S4 H3N 1.696(17)
N4 C10 1.487(10)
N4 H4N 0.903(11)
N4 H3N 0.80(3)
N4 H2N 0.832(17)
N7 O14 1.142(19)
N7 O13 1.179(18)
N7 C44 1.426(11)
C41 C42 1.3900
C41 C46 1.3900
C42 C43 1.3900
C42 H42 0.9300
C43 C44 1.3900
C43 H43 0.9300
C44 C45 1.3900
C45 C46 1.3900
C45 H45 0.9300
C46 H46 0.9300
S3 O5 1.415(9)
S3 O6 1.452(9)
S3 N3 1.589(12)
S3 C31 1.775(9)
N3 C10 1.460(9)
N3 H4N 1.35(2)
N3 H3N 0.909(10)
N3 H2N 1.426(16)
N6 O12 1.189(17)
N6 O11 1.201(17)
N6 C34 1.426(11)
C31 C32 1.3900
C31 C36 1.3900
C32 C33 1.3900
C32 H32 0.9300
C33 C34 1.3900
C33 H33 0.9300
C34 C35 1.3900
C35 C36 1.3900
C35 H35 0.9300
C36 H36 0.9300
S2 O3 1.408(6)
S2 O4 1.431(5)
S2 N2 1.616(7)
S2 C18 1.773(3)
S2 H3N 1.530(12)
N2 C10 1.498(6)
N2 H4N 0.81(2)
N2 H3N 0.514(12)
N2 H2N 0.897(10)
C18 C19 1.3900
C18 C23 1.3900
C19 C20 1.3900
C19 H19 0.9300
C20 C21 1.3900
C20 H20 0.9300
C21 C22 1.3900
C21 N5 1.417(8)
C22 C23 1.3900
C22 H22 0.9300
C23 H23 0.9300
N5 O10 1.163(13)
N5 O9 1.282(13)
Br1 C8 1.9677(15)
S1 O1 1.427(3)
S1 O2 1.431(3)
S1 N1 1.622(4)
S1 C12 1.7611(19)
N1 C7 1.463(4)
N1 C11 1.482(4)
C1 C2 1.396(6)
C1 C6 1.397(4)
C1 C7 1.540(4)
C2 C3 1.383(4)
C2 H2 0.9300
C3 C4 1.3887
C3 H3 0.9300
C4 C5 1.3648
C4 H4 0.9300
C5 C6 1.4011
C5 H5 0.9300
C6 H6 0.9300
C7 C8 1.5092
C7 H7 0.9800
C8 C9 1.5148
C8 H8 0.9800
C9 C10 1.5156
C9 H9A 0.9700
C9 H9B 0.9700
C10 C11 1.5401
C10 H10 0.9800
C11 H11A 0.9700
C11 H11B 0.9700
C12 C13 1.3760
C12 C17 1.3900
C13 C14 1.3861
C13 H13 0.9300
C14 C15 1.3979
C14 H14 0.9300
C15 C16 1.3751
C15 C24 1.5153
C16 C17 1.4088
C16 H16 0.9300
C17 H17 0.9300
C24 H24A 0.9600
C24 H24B 0.9600
C24 H24C 0.9600

loop_
_geom_hbond_atom_site_label_D
_geom_hbond_atom_site_label_H
_geom_hbond_atom_site_label_A
_geom_hbond_distance_DH
_geom_hbond_distance_HA
_geom_hbond_distance_DA
_geom_hbond_angle_DHA
_geom_hbond_site_symmetry_A
N4 H4N O7 0.903(11) 1.925(19) 2.727(18) 147.0(19) 2_745
